data_7241905
loop_
_publ_author_name
'P\'erez, Hiram'
'Di Santo, Alejandro'
'Piro, Oscar E.'
'Echeverr\'ia, Gustavo A.'
'Cano, A.'
'Gonz\'alez, M.'
'Rodr\'iguez-Hern\'andez, J.'
'Ben Altabef, A.'
'Frontera, Antonio'
'Gil, Diego M.'

_publ_section_title
;
 A first exploration of isostructurality in transition metal
 nitroprussides: X-ray analysis, magnetic properties and DFT calculations
;
_journal_issue 5
_journal_name_full CrystEngComm
_journal_page_first 1158
_journal_page_last 1171
_journal_paper_doi 10.1039/D0CE01596B
_journal_volume 23
_journal_year 2021
_chemical_formula_sum 'C13 H12 Fe Mn N10 O'
_chemical_formula_weight 435.12
_chemical_name_systematic catena-[tetrakis(u-cyano)-cyano-bis(1-methylimidazole)-nitrosyl-iron-manganese]
_space_group_crystal_system monoclinic
_space_group_IT_number 14
_space_group_name_Hall '-P 2ybc'
_space_group_name_H-M_alt 'P 1 21/c 1'
_atom_sites_solution_hydrogens geom
_atom_sites_solution_primary dual
_atom_sites_solution_secondary difmap
_audit_creation_method SHELXL-2014/7
_audit_update_record
;
2020-10-03 deposited with the CCDC.	2020-12-15 downloaded from the CCDC.
;
_cell_angle_alpha 90
_cell_angle_beta 97.228(11)
_cell_angle_gamma 90
_cell_formula_units_Z 4
_cell_length_a 8.4311(10)
_cell_length_b 14.9364(15)
_cell_length_c 14.6337(16)
_cell_measurement_reflns_used 1086
_cell_measurement_temperature 297(2)
_cell_measurement_theta_max 26.7220
_cell_measurement_theta_min 3.9450
_cell_volume 1828.2(4)
_computing_cell_refinement
;
CrysAlisPro, Agilent Technologies,
Version 1.171.37.31 (release 14-01-2014 CrysAlis171 .NET)
(compiled Jan 14 2014,18:38:05)
;
_computing_data_collection
;
CrysAlisPro, Agilent Technologies,
Version 1.171.37.31 (release 14-01-2014 CrysAlis171 .NET)
(compiled Jan 14 2014,18:38:05)
;
_computing_data_reduction
;
CrysAlisPro, Agilent Technologies,
Version 1.171.37.31 (release 14-01-2014 CrysAlis171 .NET)
(compiled Jan 14 2014,18:38:05)
;
_computing_molecular_graphics 'ORTEP-3 (Farrugia, 1997)'
_computing_publication_material 'SHELXL-2014/7 (Sheldrick, 2014)'
_computing_structure_refinement 'SHELXL-2014/7 (Sheldrick, 2014)'
_computing_structure_solution 'SHELXT (Sheldrick, 2015)'
_diffrn_ambient_temperature 297(2)
_diffrn_detector 'CCD plate'
_diffrn_detector_area_resol_mean 16.0604
_diffrn_detector_type Eos
_diffrn_measured_fraction_theta_full 0.805
_diffrn_measured_fraction_theta_max 0.798
_diffrn_measurement_device 'four-circle diffractometer'
_diffrn_measurement_device_type 'Xcalibur, Eos, Gemini'
_diffrn_radiation_monochromator graphite
_diffrn_radiation_probe x-ray
_diffrn_radiation_type 'Mo K\a'
_diffrn_radiation_wavelength 0.71073
_diffrn_reflns_av_R_equivalents 0.0783
_diffrn_reflns_av_unetI/netI 0.1174
_diffrn_reflns_Laue_measured_fraction_full 0.805
_diffrn_reflns_Laue_measured_fraction_max 0.798
_diffrn_reflns_limit_h_max 10
_diffrn_reflns_limit_h_min -10
_diffrn_reflns_limit_k_max 17
_diffrn_reflns_limit_k_min -18
_diffrn_reflns_limit_l_max 18
_diffrn_reflns_limit_l_min -17
_diffrn_reflns_number 8308
_diffrn_reflns_point_group_measured_fraction_full 0.805
_diffrn_reflns_point_group_measured_fraction_max 0.798
_diffrn_reflns_theta_full 25.242
_diffrn_reflns_theta_max 25.985
_diffrn_reflns_theta_min 2.983
_diffrn_source 'Enhance (Mo) X-ray Source'
_exptl_absorpt_coefficient_mu 1.509
_exptl_absorpt_correction_T_max 1.00000
_exptl_absorpt_correction_T_min 0.95751
_exptl_absorpt_correction_type multi-scan
_exptl_absorpt_process_details
;
CrysAlisPro, Agilent Technologies,
Version 1.171.37.31 (release 14-01-2014 CrysAlis171 .NET)
(compiled Jan 14 2014,18:38:05)
Empirical absorption correction using spherical harmonics,
implemented in SCALE3 ABSPACK scaling algorithm.
;
_exptl_crystal_colour brown
_exptl_crystal_density_diffrn 1.581
_exptl_crystal_description plate
_exptl_crystal_F_000 876
_exptl_crystal_recrystallization_method
'Crystals obtained employing a U-shaped tube by inter-diffusion of a sodium nitroprusside aqueous solution in one arm of the tube with a 1-methylimidazole solution of the metal chloride salt in the other arm.'
_exptl_crystal_size_max 0.223
_exptl_crystal_size_mid 0.112
_exptl_crystal_size_min 0.037
_refine_diff_density_max 1.175
_refine_diff_density_min -0.700
_refine_diff_density_rms 0.100
_refine_ls_extinction_method none
_refine_ls_goodness_of_fit_ref 0.813
_refine_ls_hydrogen_treatment constr
_refine_ls_matrix_type full
_refine_ls_number_parameters 240
_refine_ls_number_reflns 2866
_refine_ls_number_restraints 0
_refine_ls_restrained_S_all 0.813
_refine_ls_R_factor_all 0.1037
_refine_ls_R_factor_gt 0.0460
_refine_ls_shift/su_max 0.004
_refine_ls_shift/su_mean 0.000
_refine_ls_structure_factor_coef Fsqd
_refine_ls_weighting_details 'w=1/[\s^2^(Fo^2^)+(0.0444P)^2^] where P=(Fo^2^+2Fc^2^)/3'
_refine_ls_weighting_scheme calc
_refine_ls_wR_factor_gt 0.0940
_refine_ls_wR_factor_ref 0.1042
_reflns_Friedel_coverage 0.000
_reflns_number_gt 1388
_reflns_number_total 2866
_reflns_threshold_expression 'I > 2\s(I)'
_cod_data_source_file d0ce01596b2.cif
_cod_data_source_block shelx
_cod_depositor_comments 'Adding full bibliography for 7241902--7241906.cif.'
_cod_original_sg_symbol_H-M 'P 21/c'
_cod_database_code 7241905
_shelx_shelxl_version_number 2014/7
_shelx_space_group_comment
;
The symmetry employed for this shelxl refinement is uniquely defined
by the following loop, which should always be used as a source of
symmetry information in preference to the above space-group names.
They are only intended as comments.
;
_cell_oxdiff_twin_number 2
_shelx_estimated_absorpt_t_min 0.730
_shelx_estimated_absorpt_t_max 0.946

loop_
_space_group_symop_operation_xyz
'x, y, z'
'-x, y+1/2, -z+1/2'
'-x, -y, -z'
'x, -y-1/2, z-1/2'

loop_
_atom_site_label
_atom_site_type_symbol
_atom_site_fract_x
_atom_site_fract_y
_atom_site_fract_z
_atom_site_U_iso_or_equiv
_atom_site_adp_type
_atom_site_occupancy
_atom_site_site_symmetry_order
_atom_site_calc_flag
_atom_site_refinement_flags_posn
_atom_site_refinement_flags_adp
_atom_site_refinement_flags_occupancy
_atom_site_disorder_assembly
_atom_site_disorder_group
C1 C 0.4936(6) 0.3362(4) 0.6582(4) 0.0208(13) Uani 1 1 d . . . . .
C2 C 0.4299(6) 0.1553(3) 0.6525(3) 0.0173(12) Uani 1 1 d . . . . .
C3 C 0.4255(6) 0.1529(4) 0.8369(4) 0.0206(13) Uani 1 1 d . . . . .
C4 C 0.4976(6) 0.3344(4) 0.8458(4) 0.0191(13) Uani 1 1 d . . . . .
C5 C 0.2509(6) 0.2720(4) 0.7350(3) 0.0226(12) Uani 1 1 d . . . . .
C11 C 0.8263(8) 0.4871(4) 0.3992(4) 0.0471(19) Uani 1 1 d . . . . .
H11 H 0.7998 0.5368 0.3622 0.057 Uiso 1 1 calc R U . . .
C12 C 0.9556(7) 0.4346(5) 0.3947(4) 0.0458(17) Uani 1 1 d . . . . .
H12 H 1.0309 0.4410 0.3539 0.055 Uiso 1 1 calc R U . . .
C13 C 0.8250(6) 0.3866(4) 0.5030(4) 0.0386(16) Uani 1 1 d . . . . .
H13 H 0.7976 0.3529 0.5521 0.046 Uiso 1 1 calc R U . . .
C14 C 1.0746(7) 0.3001(5) 0.4825(5) 0.058(2) Uani 1 1 d . . . . .
H14A H 1.0530 0.2692 0.5371 0.088 Uiso 1 1 calc R U . . .
H14B H 1.1795 0.3261 0.4926 0.088 Uiso 1 1 calc R U . . .
H14C H 1.0693 0.2586 0.4321 0.088 Uiso 1 1 calc R U . . .
C21 C 0.1641(7) -0.1024(4) 0.4374(5) 0.0502(19) Uani 1 1 d . . . . .
H21 H 0.2010 -0.1554 0.4659 0.060 Uiso 1 1 calc R U . . .
C22 C 0.0166(7) -0.0905(4) 0.3914(5) 0.058(2) Uani 1 1 d . . . . .
H22 H -0.0646 -0.1328 0.3818 0.069 Uiso 1 1 calc R U . . .
C23 C 0.1539(7) 0.0313(4) 0.3909(4) 0.0404(17) Uani 1 1 d . . . . .
H23 H 0.1811 0.0903 0.3799 0.048 Uiso 1 1 calc R U . . .
C24 C -0.1267(6) 0.0419(5) 0.3109(4) 0.0503(19) Uani 1 1 d . . . . .
H24A H -0.1905 -0.0001 0.2725 0.075 Uiso 1 1 calc R U . . .
H24B H -0.0885 0.0877 0.2732 0.075 Uiso 1 1 calc R U . . .
H24C H -0.1903 0.0686 0.3536 0.075 Uiso 1 1 calc R U . . .
N N 0.6716(5) 0.2216(3) 0.7617(3) 0.0296(11) Uani 1 1 d . . . . .
N1 N 0.5040(5) 0.3906(3) 0.6051(3) 0.0300(12) Uani 1 1 d . . . . .
N2 N 0.4149(5) 0.1017(3) 0.5970(3) 0.0294(12) Uani 1 1 d . . . . .
N3 N 0.4025(5) 0.0984(3) 0.8891(3) 0.0293(12) Uani 1 1 d . . . . .
N4 N 0.5120(5) 0.3877(3) 0.9002(3) 0.0284(12) Uani 1 1 d . . . . .
N5 N 0.1196(6) 0.2900(4) 0.7281(3) 0.0434(14) Uani 1 1 d . . . . .
N11 N 0.7396(5) 0.4564(3) 0.4665(3) 0.0298(12) Uani 1 1 d . . . . .
N12 N 0.9555(5) 0.3710(3) 0.4605(3) 0.0355(12) Uani 1 1 d . . . . .
N21 N 0.2505(5) -0.0265(3) 0.4361(3) 0.0265(11) Uani 1 1 d . . . . .
N22 N 0.0105(5) -0.0051(3) 0.3622(3) 0.0350(14) Uani 1 1 d . . . . .
O O 0.8032(5) 0.2092(4) 0.7693(4) 0.0765(17) Uani 1 1 d . . . . .
Mn1 Mn 0.5000 0.5000 0.5000 0.0196(3) Uani 1 2 d S . P . .
Mn2 Mn 0.5000 0.0000 0.5000 0.0156(3) Uani 1 2 d S . P . .
Fe Fe 0.47774(8) 0.24302(5) 0.74945(5) 0.0157(2) Uani 1 1 d . . . . .

loop_
_atom_site_aniso_label
_atom_site_aniso_U_11
_atom_site_aniso_U_22
_atom_site_aniso_U_33
_atom_site_aniso_U_23
_atom_site_aniso_U_13
_atom_site_aniso_U_12
C1 0.027(3) 0.015(3) 0.022(4) -0.004(3) 0.005(2) 0.002(3)
C2 0.027(3) 0.009(3) 0.017(3) 0.003(2) 0.005(2) 0.001(2)
C3 0.022(3) 0.020(3) 0.019(3) -0.003(3) 0.001(2) 0.007(3)
C4 0.019(3) 0.016(3) 0.021(3) 0.006(3) 0.001(2) -0.002(2)
C5 0.029(3) 0.018(3) 0.021(3) -0.002(2) 0.004(2) -0.002(2)
C11 0.054(5) 0.041(4) 0.049(4) 0.015(3) 0.019(4) 0.002(3)
C12 0.051(4) 0.042(4) 0.048(4) 0.006(4) 0.021(3) 0.004(3)
C13 0.040(3) 0.040(4) 0.039(4) 0.004(3) 0.015(3) -0.003(3)
C14 0.046(4) 0.054(5) 0.076(6) 0.018(4) 0.012(4) 0.016(4)
C21 0.049(4) 0.019(4) 0.077(5) 0.015(3) -0.012(4) -0.011(3)
C22 0.039(4) 0.036(4) 0.090(6) 0.015(4) -0.020(4) -0.019(3)
C23 0.034(4) 0.020(3) 0.066(5) 0.012(3) 0.003(3) -0.014(3)
C24 0.025(3) 0.065(5) 0.060(5) 0.015(4) -0.002(3) 0.003(4)
N 0.034(3) 0.021(3) 0.034(3) 0.000(2) 0.006(2) -0.001(2)
N1 0.048(3) 0.018(3) 0.026(3) 0.007(2) 0.011(2) -0.009(3)
N2 0.040(3) 0.024(3) 0.025(3) -0.012(2) 0.010(2) 0.005(2)
N3 0.042(3) 0.019(3) 0.026(3) 0.008(2) 0.002(2) 0.006(2)
N4 0.035(3) 0.024(3) 0.026(3) -0.012(2) 0.001(2) -0.003(2)
N5 0.035(3) 0.043(3) 0.052(4) -0.012(3) 0.005(2) 0.001(3)
N11 0.028(3) 0.030(3) 0.032(3) 0.002(2) 0.008(2) 0.001(2)
N12 0.035(3) 0.029(3) 0.043(3) 0.004(3) 0.009(2) 0.001(2)
N21 0.024(2) 0.024(3) 0.030(3) 0.000(2) -0.001(2) -0.001(2)
N22 0.023(3) 0.043(4) 0.038(4) 0.004(3) 0.001(2) 0.001(2)
O 0.030(3) 0.089(4) 0.110(4) 0.020(3) 0.008(3) 0.017(3)
Mn1 0.0356(8) 0.0094(7) 0.0149(7) -0.0001(5) 0.0071(6) -0.0019(5)
Mn2 0.0246(7) 0.0094(7) 0.0125(6) 0.0002(5) 0.0010(6) 0.0000(5)
Fe 0.0245(4) 0.0078(4) 0.0151(4) -0.0007(4) 0.0038(3) -0.0003(4)

loop_
_atom_type_symbol
_atom_type_description
_atom_type_scat_dispersion_real
_atom_type_scat_dispersion_imag
_atom_type_scat_source
C C 0.0033 0.0016 'International Tables Vol C Tables 4.2.6.8 and 6.1.1.4'
H H 0.0000 0.0000 'International Tables Vol C Tables 4.2.6.8 and 6.1.1.4'
N N 0.0061 0.0033 'International Tables Vol C Tables 4.2.6.8 and 6.1.1.4'
O O 0.0106 0.0060 'International Tables Vol C Tables 4.2.6.8 and 6.1.1.4'
Mn Mn 0.3368 0.7283 'International Tables Vol C Tables 4.2.6.8 and 6.1.1.4'
Fe Fe 0.3463 0.8444 'International Tables Vol C Tables 4.2.6.8 and 6.1.1.4'

loop_
_geom_angle_atom_site_label_1
_geom_angle_atom_site_label_2
_geom_angle_atom_site_label_3
_geom_angle
_geom_angle_site_symmetry_1
_geom_angle_site_symmetry_3
_geom_angle_publ_flag
N1 C1 Fe 179.5(5) . . ?
N2 C2 Fe 174.3(5) . . ?
N3 C3 Fe 176.6(5) . . ?
N4 C4 Fe 178.4(5) . . ?
N5 C5 Fe 178.6(5) . . ?
C12 C11 N11 110.3(6) . . ?
C11 C12 N12 107.4(6) . . ?
N11 C13 N12 112.3(5) . . ?
N21 C21 C22 110.3(5) . . ?
N22 C22 C21 106.3(5) . . ?
N21 C23 N22 111.8(5) . . ?
O N Fe 178.3(5) . . ?
C1 N1 Mn1 174.6(5) . . ?
C2 N2 Mn2 155.2(4) . . ?
C3 N3 Mn1 149.2(4) . 2_646 ?
C4 N4 Mn2 170.7(4) . 2_656 ?
C13 N11 C11 103.7(5) . . ?
C13 N11 Mn1 126.5(4) . . ?
C11 N11 Mn1 129.5(4) . . ?
C13 N12 C12 106.2(5) . . ?
C13 N12 C14 126.8(5) . . ?
C12 N12 C14 126.9(5) . . ?
C23 N21 C21 105.0(5) . . ?
C23 N21 Mn2 126.2(4) . . ?
C21 N21 Mn2 128.8(4) . . ?
C22 N22 C23 106.7(5) . . ?
C22 N22 C24 127.6(5) . . ?
C23 N22 C24 125.8(5) . . ?
N11 Mn1 N11 180.0 . 3_666 ?
N11 Mn1 N1 89.88(17) . 3_666 ?
N11 Mn1 N1 90.12(17) 3_666 3_666 ?
N11 Mn1 N1 90.12(17) . . ?
N11 Mn1 N1 89.88(17) 3_666 . ?
N1 Mn1 N1 180.0 3_666 . ?
N11 Mn1 N3 95.16(16) . 2_656 ?
N11 Mn1 N3 84.84(16) 3_666 2_656 ?
N1 Mn1 N3 89.51(16) 3_666 2_656 ?
N1 Mn1 N3 90.49(16) . 2_656 ?
N11 Mn1 N3 84.84(16) . 4_565 ?
N11 Mn1 N3 95.16(16) 3_666 4_565 ?
N1 Mn1 N3 90.49(16) 3_666 4_565 ?
N1 Mn1 N3 89.51(16) . 4_565 ?
N3 Mn1 N3 180.00(18) 2_656 4_565 ?
N21 Mn2 N21 180.0 . 3_656 ?
N21 Mn2 N4 88.69(16) . 4_565 ?
N21 Mn2 N4 91.31(16) 3_656 4_565 ?
N21 Mn2 N4 91.31(16) . 2_646 ?
N21 Mn2 N4 88.69(16) 3_656 2_646 ?
N4 Mn2 N4 180.0 4_565 2_646 ?
N21 Mn2 N2 91.43(16) . . ?
N21 Mn2 N2 88.56(16) 3_656 . ?
N4 Mn2 N2 87.12(17) 4_565 . ?
N4 Mn2 N2 92.88(17) 2_646 . ?
N21 Mn2 N2 88.57(16) . 3_656 ?
N21 Mn2 N2 91.44(16) 3_656 3_656 ?
N4 Mn2 N2 92.88(17) 4_565 3_656 ?
N4 Mn2 N2 87.12(17) 2_646 3_656 ?
N2 Mn2 N2 180.00(17) . 3_656 ?
N Fe C2 93.4(2) . . ?
N Fe C3 95.6(2) . . ?
C2 Fe C3 88.3(2) . . ?
N Fe C4 93.6(2) . . ?
C2 Fe C4 172.9(2) . . ?
C3 Fe C4 90.8(2) . . ?
N Fe C5 178.3(2) . . ?
C2 Fe C5 87.7(2) . . ?
C3 Fe C5 85.7(2) . . ?
C4 Fe C5 85.2(2) . . ?
N Fe C1 93.5(2) . . ?
C2 Fe C1 90.4(2) . . ?
C3 Fe C1 170.9(2) . . ?
C4 Fe C1 89.3(2) . . ?
C5 Fe C1 85.3(2) . . ?

loop_
_geom_bond_atom_site_label_1
_geom_bond_atom_site_label_2
_geom_bond_distance
_geom_bond_site_symmetry_2
_geom_bond_publ_flag
C1 N1 1.135(6) . ?
C1 Fe 1.945(6) . ?
C2 N2 1.136(6) . ?
C2 Fe 1.936(5) . ?
C3 N3 1.149(6) . ?
C3 Fe 1.945(6) . ?
C4 N4 1.122(6) . ?
C4 Fe 1.954(6) . ?
C5 N5 1.131(6) . ?
C5 Fe 1.946(5) . ?
C11 C12 1.351(8) . ?
C11 N11 1.376(7) . ?
C12 N12 1.353(7) . ?
C13 N11 1.339(7) . ?
C13 N12 1.351(7) . ?
C14 N12 1.467(7) . ?
C21 N21 1.349(7) . ?
C21 C22 1.350(7) . ?
C22 N22 1.344(7) . ?
C23 N21 1.308(7) . ?
C23 N22 1.343(6) . ?
C24 N22 1.474(7) . ?
N O 1.117(5) . ?
N Fe 1.653(5) . ?
N1 Mn1 2.242(5) . ?
N2 Mn2 2.256(5) . ?
N3 Mn1 2.267(4) 2_646 ?
N4 Mn2 2.235(5) 2_656 ?
N11 Mn1 2.235(4) . ?
N21 Mn2 2.227(4) . ?
Mn1 N11 2.235(4) 3_666 ?
Mn1 N1 2.242(5) 3_666 ?
Mn1 N3 2.267(4) 2_656 ?
Mn1 N3 2.267(4) 4_565 ?
Mn2 N21 2.227(4) 3_656 ?
Mn2 N4 2.235(5) 4_565 ?
Mn2 N4 2.235(5) 2_646 ?
Mn2 N2 2.256(5) 3_656 ?

loop_
_geom_hbond_atom_site_label_D
_geom_hbond_atom_site_label_H
_geom_hbond_atom_site_label_A
_geom_hbond_distance_DH
_geom_hbond_distance_HA
_geom_hbond_distance_DA
_geom_hbond_angle_DHA
_geom_hbond_site_symmetry_A
C24 H24B N5 0.96 2.67 3.566(8) 155.2 4_565

loop_
_cell_oxdiff_twin_id
_cell_oxdiff_twin_matrix_11
_cell_oxdiff_twin_matrix_12
_cell_oxdiff_twin_matrix_13
_cell_oxdiff_twin_matrix_21
_cell_oxdiff_twin_matrix_22
_cell_oxdiff_twin_matrix_23
_cell_oxdiff_twin_matrix_31
_cell_oxdiff_twin_matrix_32
_cell_oxdiff_twin_matrix_33
1 1.0000 0.0000 0.0000 0.0000 1.0000 0.0000 0.0000 0.0000 1.0000
2 1.0014 -0.0004 0.1462 -0.0017 -1.0009 0.0003 0.0013 -0.0004 -1.0009
